data_4334005
loop_
_publ_author_name
'Yoichi Habata'
'Aya Taniguchi'
'Mari Ikeda'
'Takao Hiraoka'
'Noriko Matsuyama'
'Sakiko Otsuka'
'Shunsuke Kuwahara'

_publ_section_title
;
 Argentivorous Molecules Bearing Two Aromatic Side-Arms: Ag+-\p and CH-\p
 Interactions in the Solid State and in Solution
;
_journal_name_full 'Inorganic Chemistry'
_journal_page_first 2542
_journal_page_last 2549
_journal_paper_doi 10.1021/ic302511e
_journal_volume 52
_journal_year 2013
_chemical_formula_sum 'C23 H32 Ag F3 N4 O3 S'
_chemical_formula_weight 609.46
_chemical_name_systematic
; 
 ? 
;
_space_group_IT_number 14
_symmetry_cell_setting monoclinic
_symmetry_space_group_name_Hall '-P 2ybc'
_symmetry_space_group_name_H-M 'P 1 21/c 1'
_atom_sites_solution_hydrogens geom
_atom_sites_solution_primary direct
_atom_sites_solution_secondary difmap
_audit_creation_method SHELXL-97
_cell_angle_alpha 90.00
_cell_angle_beta 94.6660(10)
_cell_angle_gamma 90.00
_cell_formula_units_Z 4
_cell_length_a 14.6799(8)
_cell_length_b 10.2113(6)
_cell_length_c 16.6281(9)
_cell_measurement_temperature 298
_cell_volume 2484.3(2)
_computing_cell_refinement 'Bruker SMART'
_computing_data_collection 'Bruker SMART'
_computing_data_reduction 'Bruker SAINT'
_computing_molecular_graphics 'Bruker SHELXTL'
_computing_publication_material 'Bruker SHELXTL'
_computing_structure_refinement 'SHELXL-97 (Sheldrick, 1997)'
_computing_structure_solution 'SHELXS-97 (Sheldrick, 1990)'
_diffrn_ambient_temperature 298
_diffrn_detector_area_resol_mean 8.366
_diffrn_measured_fraction_theta_full 0.997
_diffrn_measured_fraction_theta_max 0.997
_diffrn_measurement_device_type 'CCD area detector'
_diffrn_measurement_method 'phi and omega scans'
_diffrn_radiation_monochromator graphite
_diffrn_radiation_source 'fine-focus sealed tube'
_diffrn_radiation_type MoK\a
_diffrn_radiation_wavelength 0.71073
_diffrn_reflns_av_R_equivalents 0.0208
_diffrn_reflns_av_sigmaI/netI 0.0250
_diffrn_reflns_limit_h_max 19
_diffrn_reflns_limit_h_min -19
_diffrn_reflns_limit_k_max 12
_diffrn_reflns_limit_k_min -13
_diffrn_reflns_limit_l_max 20
_diffrn_reflns_limit_l_min -22
_diffrn_reflns_number 17935
_diffrn_reflns_theta_full 28.32
_diffrn_reflns_theta_max 28.32
_diffrn_reflns_theta_min 2.34
_exptl_absorpt_coefficient_mu 0.951
_exptl_absorpt_correction_T_max 0.8209
_exptl_absorpt_correction_T_min 0.6925
_exptl_absorpt_correction_type empirical
_exptl_absorpt_process_details 'SADABS, Sheldrick, 1996'
_exptl_crystal_colour colorless
_exptl_crystal_density_diffrn 1.629
_exptl_crystal_description block
_exptl_crystal_F_000 1248
_exptl_crystal_size_max 0.42
_exptl_crystal_size_mid 0.26
_exptl_crystal_size_min 0.22
_refine_diff_density_max 1.249
_refine_diff_density_min -0.504
_refine_diff_density_rms 0.096
_refine_ls_extinction_method none
_refine_ls_goodness_of_fit_ref 1.042
_refine_ls_hydrogen_treatment mixed
_refine_ls_matrix_type full
_refine_ls_number_parameters 324
_refine_ls_number_reflns 6177
_refine_ls_number_restraints 0
_refine_ls_restrained_S_all 1.042
_refine_ls_R_factor_all 0.0531
_refine_ls_R_factor_gt 0.0436
_refine_ls_shift/su_max 0.001
_refine_ls_shift/su_mean 0.000
_refine_ls_structure_factor_coef Fsqd
_refine_ls_weighting_details 'calc w=1/[\s^2^(Fo^2^)+(0.0636P)^2^+2.6443P] where P=(Fo^2^+2Fc^2^)/3'
_refine_ls_weighting_scheme calc
_refine_ls_wR_factor_gt 0.1130
_refine_ls_wR_factor_ref 0.1205
_reflns_number_gt 5137
_reflns_number_total 6177
_reflns_threshold_expression >2sigma(I)
_cod_data_source_file ic302511e_si_002_02.cif
_cod_data_source_block 2a_AgOTf
_cod_database_code 4334005

loop_
_symmetry_equiv_pos_as_xyz
'x, y, z'
'-x, y+1/2, -z+1/2'
'-x, -y, -z'
'x, -y-1/2, z-1/2'

loop_
_atom_site_label
_atom_site_type_symbol
_atom_site_fract_x
_atom_site_fract_y
_atom_site_fract_z
_atom_site_U_iso_or_equiv
_atom_site_adp_type
_atom_site_occupancy
_atom_site_symmetry_multiplicity
_atom_site_calc_flag
_atom_site_refinement_flags
C14 C 0.3124(2) -0.1264(4) 0.13555(19) 0.0459(7) Uani 1 1 d .
H14 H 0.2512 -0.1019 0.1304 0.055 Uiso 1 1 calc R
C13 C 0.3361(3) -0.2552(3) 0.1234(2) 0.0454(8) Uani 1 1 d .
H13 H 0.2912 -0.3182 0.1115 0.054 Uiso 1 1 calc R
C12 C 0.4282(3) -0.2893(3) 0.1292(2) 0.0467(7) Uani 1 1 d .
H12 H 0.4453 -0.3750 0.1190 0.056 Uiso 1 1 calc R
C11 C 0.4947(2) -0.1963(3) 0.15004(19) 0.0414(7) Uani 1 1 d .
H11 H 0.5559 -0.2207 0.1547 0.050 Uiso 1 1 calc R
C10 C 0.4710(2) -0.0667(3) 0.16415(17) 0.0359(6) Uani 1 1 d .
Ag1 Ag 0.698757(15) 0.26474(2) 0.225747(13) 0.03862(9) Uani 1 1 d .
S2 S 0.73875(5) 0.86155(8) 0.34449(5) 0.04253(18) Uani 1 1 d .
N1 N 0.59978(19) 0.0972(3) 0.14110(16) 0.0457(6) Uani 1 1 d .
N2 N 0.8010(2) 0.1375(3) 0.15729(18) 0.0446(6) Uani 1 1 d .
N3 N 0.79624(19) 0.4310(3) 0.15669(16) 0.0445(6) Uani 1 1 d .
O2 O 0.6932(2) 0.7620(2) 0.29566(19) 0.0602(7) Uani 1 1 d .
C3 C 0.8771(3) 0.2277(4) 0.1343(3) 0.0597(10) Uani 1 1 d .
H3A H 0.9183 0.2444 0.1819 0.072 Uiso 1 1 calc R
H3B H 0.9117 0.1837 0.0950 0.072 Uiso 1 1 calc R
C17 C 0.9197(2) 0.6061(3) 0.17944(19) 0.0441(7) Uani 1 1 d .
N4 N 0.5932(2) 0.3890(3) 0.13870(18) 0.0488(7) Uani 1 1 d .
C16 C 0.8574(2) 0.5062(4) 0.2147(2) 0.0465(7) Uani 1 1 d .
H16A H 0.8953 0.4445 0.2466 0.056 Uiso 1 1 calc R
H16B H 0.8199 0.5516 0.2511 0.056 Uiso 1 1 calc R
C23 C 0.8217(3) 0.7727(4) 0.4114(3) 0.0617(10) Uani 1 1 d .
C7 C 0.5193(3) 0.2970(5) 0.1027(3) 0.0669(11) Uani 1 1 d .
H7A H 0.4752 0.2831 0.1423 0.080 Uiso 1 1 calc R
H7B H 0.4875 0.3396 0.0564 0.080 Uiso 1 1 calc R
C15 C 0.3794(2) -0.0327(3) 0.15556(18) 0.0424(7) Uani 1 1 d .
H15 H 0.3624 0.0538 0.1633 0.051 Uiso 1 1 calc R
C9 C 0.5415(2) 0.0324(3) 0.19666(18) 0.0403(6) Uani 1 1 d .
H9A H 0.5094 0.1003 0.2237 0.048 Uiso 1 1 calc R
H9B H 0.5815 -0.0113 0.2376 0.048 Uiso 1 1 calc R
C2 C 0.7551(3) 0.0716(4) 0.0900(2) 0.0598(10) Uani 1 1 d .
H2A H 0.7961 0.0076 0.0694 0.072 Uiso 1 1 calc R
H2B H 0.7394 0.1347 0.0475 0.072 Uiso 1 1 calc R
C4 C 0.8436(3) 0.3536(4) 0.1006(2) 0.0608(10) Uani 1 1 d .
H4A H 0.8951 0.4035 0.0839 0.073 Uiso 1 1 calc R
H4B H 0.8027 0.3369 0.0529 0.073 Uiso 1 1 calc R
F2 F 0.87006(19) 0.8512(3) 0.45958(15) 0.0837(8) Uani 1 1 d .
C8 C 0.5517(3) 0.1695(5) 0.0773(2) 0.0627(11) Uani 1 1 d .
H8A H 0.4997 0.1183 0.0555 0.075 Uiso 1 1 calc R
H8B H 0.5917 0.1824 0.0343 0.075 Uiso 1 1 calc R
O3 O 0.7943(2) 0.9464(3) 0.30097(19) 0.0715(8) Uani 1 1 d .
F1 F 0.8788(3) 0.7061(4) 0.3709(2) 0.1305(17) Uani 1 1 d .
C22 C 1.0061(2) 0.5717(4) 0.1597(3) 0.0570(9) Uani 1 1 d .
H22 H 1.0270 0.4868 0.1695 0.068 Uiso 1 1 calc R
C6 C 0.6424(3) 0.4556(5) 0.0796(3) 0.0659(11) Uani 1 1 d .
H6A H 0.6027 0.5207 0.0525 0.079 Uiso 1 1 calc R
H6B H 0.6586 0.3929 0.0393 0.079 Uiso 1 1 calc R
C1 C 0.6714(3) 0.0050(4) 0.1114(3) 0.0616(10) Uani 1 1 d .
H1A H 0.6877 -0.0591 0.1532 0.074 Uiso 1 1 calc R
H1B H 0.6448 -0.0418 0.0645 0.074 Uiso 1 1 calc R
O1 O 0.6842(2) 0.9263(3) 0.3993(2) 0.0802(9) Uani 1 1 d .
C20 C 1.0334(3) 0.7877(4) 0.1133(3) 0.0618(10) Uani 1 1 d .
H20 H 1.0711 0.8482 0.0905 0.074 Uiso 1 1 calc R
C18 C 0.8923(3) 0.7353(3) 0.1675(3) 0.0531(9) Uani 1 1 d .
H18 H 0.8353 0.7619 0.1819 0.064 Uiso 1 1 calc R
F3 F 0.7796(3) 0.6915(4) 0.4573(2) 0.1291(16) Uani 1 1 d .
C19 C 0.9492(3) 0.8246(4) 0.1342(3) 0.0625(10) Uani 1 1 d .
H19 H 0.9299 0.9107 0.1261 0.075 Uiso 1 1 calc R
C5 C 0.7267(3) 0.5209(4) 0.1145(3) 0.0659(11) Uani 1 1 d .
H5A H 0.7098 0.5867 0.1526 0.079 Uiso 1 1 calc R
H5B H 0.7550 0.5659 0.0715 0.079 Uiso 1 1 calc R
C21 C 1.0620(3) 0.6614(4) 0.1258(3) 0.0668(11) Uani 1 1 d .
H21 H 1.1193 0.6358 0.1115 0.080 Uiso 1 1 calc R
H5 H 0.818(3) 0.095(4) 0.187(2) 0.040(11) Uiso 1 1 d .
H4 H 0.571(3) 0.440(4) 0.167(2) 0.052(11) Uiso 1 1 d .

loop_
_atom_site_aniso_label
_atom_site_aniso_U_11
_atom_site_aniso_U_22
_atom_site_aniso_U_33
_atom_site_aniso_U_23
_atom_site_aniso_U_13
_atom_site_aniso_U_12
C14 0.0351(15) 0.067(2) 0.0360(15) -0.0019(14) 0.0049(12) -0.0028(14)
C13 0.0509(19) 0.055(2) 0.0306(15) 0.0022(12) 0.0040(13) -0.0176(15)
C12 0.061(2) 0.0382(16) 0.0408(17) 0.0055(13) 0.0030(15) -0.0019(15)
C11 0.0386(15) 0.0437(16) 0.0418(16) 0.0081(13) 0.0024(12) 0.0017(13)
C10 0.0369(14) 0.0430(15) 0.0283(13) 0.0051(11) 0.0059(11) -0.0029(12)
Ag1 0.03893(14) 0.04705(15) 0.03057(13) 0.00037(8) 0.00702(9) 0.00325(9)
S2 0.0422(4) 0.0379(4) 0.0477(4) 0.0032(3) 0.0048(3) -0.0020(3)
N1 0.0472(15) 0.0578(17) 0.0322(13) 0.0009(11) 0.0036(11) -0.0160(13)
N2 0.0465(15) 0.0481(16) 0.0391(15) 0.0016(12) 0.0039(12) 0.0123(13)
N3 0.0462(14) 0.0516(16) 0.0367(13) -0.0021(11) 0.0088(11) -0.0063(12)
O2 0.0598(16) 0.0528(15) 0.0661(18) -0.0013(12) -0.0068(14) -0.0129(12)
C3 0.0420(19) 0.073(3) 0.066(3) 0.0003(19) 0.0167(18) 0.0067(17)
C17 0.0441(16) 0.0474(18) 0.0399(16) -0.0050(13) -0.0016(13) 0.0006(14)
N4 0.0448(15) 0.0604(18) 0.0428(15) 0.0071(13) 0.0125(12) 0.0169(14)
C16 0.0499(18) 0.0514(19) 0.0382(16) -0.0029(14) 0.0033(13) -0.0024(15)
C23 0.077(3) 0.057(2) 0.049(2) 0.0019(17) -0.008(2) 0.012(2)
C7 0.0412(19) 0.098(3) 0.060(2) 0.013(2) -0.0032(17) 0.017(2)
C15 0.0423(16) 0.0473(17) 0.0380(15) -0.0006(13) 0.0063(12) 0.0035(13)
C9 0.0428(16) 0.0474(17) 0.0309(14) 0.0002(12) 0.0035(12) -0.0063(13)
C2 0.054(2) 0.069(2) 0.057(2) -0.0161(19) 0.0031(17) 0.0082(18)
C4 0.066(2) 0.061(2) 0.060(2) -0.0168(18) 0.0303(19) -0.0182(19)
F2 0.0851(18) 0.103(2) 0.0587(15) -0.0076(14) -0.0210(13) -0.0012(16)
C8 0.058(2) 0.079(3) 0.049(2) 0.0179(19) -0.0091(17) -0.020(2)
O3 0.0701(18) 0.077(2) 0.0658(17) 0.0242(15) -0.0039(14) -0.0280(15)
F1 0.131(3) 0.159(3) 0.094(2) -0.044(2) -0.035(2) 0.097(3)
C22 0.0404(17) 0.0488(19) 0.081(3) -0.0005(18) 0.0005(17) 0.0050(15)
C6 0.058(2) 0.074(3) 0.066(3) 0.027(2) 0.0083(19) 0.010(2)
C1 0.078(3) 0.055(2) 0.053(2) -0.0132(17) 0.0184(19) -0.012(2)
O1 0.074(2) 0.080(2) 0.089(2) -0.0146(18) 0.0192(17) 0.0226(17)
C20 0.053(2) 0.063(2) 0.068(3) 0.002(2) 0.0024(19) -0.0159(19)
C18 0.0456(19) 0.0480(19) 0.066(2) -0.0092(16) 0.0068(17) 0.0064(14)
F3 0.167(4) 0.101(2) 0.112(3) 0.068(2) -0.032(3) -0.037(3)
C19 0.059(2) 0.044(2) 0.083(3) 0.0007(19) 0.000(2) 0.0021(17)
C5 0.077(3) 0.057(2) 0.062(2) 0.0199(19) -0.009(2) -0.013(2)
C21 0.0403(18) 0.066(3) 0.095(3) -0.008(2) 0.0113(19) -0.0037(17)

loop_
_atom_type_symbol
_atom_type_description
_atom_type_scat_dispersion_real
_atom_type_scat_dispersion_imag
_atom_type_scat_source
C C 0.0033 0.0016 'International Tables Vol C Tables 4.2.6.8 and 6.1.1.4'
H H 0.0000 0.0000 'International Tables Vol C Tables 4.2.6.8 and 6.1.1.4'
N N 0.0061 0.0033 'International Tables Vol C Tables 4.2.6.8 and 6.1.1.4'
O O 0.0106 0.0060 'International Tables Vol C Tables 4.2.6.8 and 6.1.1.4'
F F 0.0171 0.0103 'International Tables Vol C Tables 4.2.6.8 and 6.1.1.4'
S S 0.1246 0.1234 'International Tables Vol C Tables 4.2.6.8 and 6.1.1.4'
Ag Ag -0.8971 1.1015 'International Tables Vol C Tables 4.2.6.8 and 6.1.1.4'

loop_
_geom_angle_atom_site_label_1
_geom_angle_atom_site_label_2
_geom_angle_atom_site_label_3
_geom_angle
_geom_angle_site_symmetry_1
_geom_angle_site_symmetry_3
C13 C14 C15 120.6(3) . .
C13 C14 Ag1 75.8(2) . 2_645
C15 C14 Ag1 100.2(2) . 2_645
C13 C14 H14 119.7 . .
C15 C14 H14 119.7 . .
Ag1 C14 H14 93.9 2_645 .
C14 C13 C12 118.9(3) . .
C14 C13 Ag1 73.33(19) . 2_645
C12 C13 Ag1 102.6(2) . 2_645
C14 C13 H13 120.6 . .
C12 C13 H13 120.6 . .
Ag1 C13 H13 93.9 2_645 .
C11 C12 C13 120.4(3) . .
C11 C12 H12 119.8 . .
C13 C12 H12 119.8 . .
C12 C11 C10 120.9(3) . .
C12 C11 H11 119.6 . .
C10 C11 H11 119.6 . .
C15 C10 C11 118.3(3) . .
C15 C10 C9 119.9(3) . .
C11 C10 C9 121.5(3) . .
N2 Ag1 N4 114.06(11) . .
N2 Ag1 N3 75.30(10) . .
N4 Ag1 N3 74.63(10) . .
N2 Ag1 C14 139.65(10) . 2_655
N4 Ag1 C14 103.12(11) . 2_655
N3 Ag1 C14 101.21(10) . 2_655
N2 Ag1 N1 73.90(10) . .
N4 Ag1 N1 73.41(12) . .
N3 Ag1 N1 120.39(8) . .
C14 Ag1 N1 134.32(10) 2_655 .
N2 Ag1 C13 127.29(11) . 2_655
N4 Ag1 C13 117.03(10) . 2_655
N3 Ag1 C13 130.20(10) . 2_655
C14 Ag1 C13 30.85(11) 2_655 2_655
N1 Ag1 C13 109.05(10) . 2_655
O1 S2 O3 114.7(2) . .
O1 S2 O2 115.5(2) . .
O3 S2 O2 113.78(19) . .
O1 S2 C23 102.9(2) . .
O3 S2 C23 103.3(2) . .
O2 S2 C23 104.50(19) . .
C8 N1 C9 115.0(3) . .
C8 N1 C1 113.0(3) . .
C9 N1 C1 112.2(3) . .
C8 N1 Ag1 106.5(2) . .
C9 N1 Ag1 106.63(18) . .
C1 N1 Ag1 102.3(2) . .
C2 N2 C3 113.5(3) . .
C2 N2 Ag1 111.2(2) . .
C3 N2 Ag1 107.3(2) . .
C2 N2 H5 113(3) . .
C3 N2 H5 110(3) . .
Ag1 N2 H5 102(3) . .
C4 N3 C16 114.0(3) . .
C4 N3 C5 112.2(3) . .
C16 N3 C5 109.9(3) . .
C4 N3 Ag1 104.1(2) . .
C16 N3 Ag1 112.66(19) . .
C5 N3 Ag1 103.4(2) . .
C4 C3 N2 113.3(3) . .
C4 C3 H3A 108.9 . .
N2 C3 H3A 108.9 . .
C4 C3 H3B 108.9 . .
N2 C3 H3B 108.9 . .
H3A C3 H3B 107.7 . .
C22 C17 C18 117.9(3) . .
C22 C17 C16 121.0(3) . .
C18 C17 C16 121.1(3) . .
C6 N4 C7 113.9(3) . .
C6 N4 Ag1 109.1(2) . .
C7 N4 Ag1 108.4(2) . .
C6 N4 H4 110(3) . .
C7 N4 H4 109(3) . .
Ag1 N4 H4 106(3) . .
N3 C16 C17 116.8(3) . .
N3 C16 H16A 108.1 . .
C17 C16 H16A 108.1 . .
N3 C16 H16B 108.1 . .
C17 C16 H16B 108.1 . .
H16A C16 H16B 107.3 . .
F2 C23 F1 107.2(4) . .
F2 C23 F3 106.8(4) . .
F1 C23 F3 108.8(4) . .
F2 C23 S2 111.9(3) . .
F1 C23 S2 111.7(3) . .
F3 C23 S2 110.3(4) . .
C8 C7 N4 115.2(3) . .
C8 C7 H7A 108.5 . .
N4 C7 H7A 108.5 . .
C8 C7 H7B 108.5 . .
N4 C7 H7B 108.5 . .
H7A C7 H7B 107.5 . .
C10 C15 C14 120.9(3) . .
C10 C15 H15 119.6 . .
C14 C15 H15 119.6 . .
N1 C9 C10 119.5(2) . .
N1 C9 H9A 107.4 . .
C10 C9 H9A 107.4 . .
N1 C9 H9B 107.4 . .
C10 C9 H9B 107.4 . .
H9A C9 H9B 107.0 . .
N2 C2 C1 112.2(3) . .
N2 C2 H2A 109.2 . .
C1 C2 H2A 109.2 . .
N2 C2 H2B 109.2 . .
C1 C2 H2B 109.2 . .
H2A C2 H2B 107.9 . .
N3 C4 C3 113.3(3) . .
N3 C4 H4A 108.9 . .
C3 C4 H4A 108.9 . .
N3 C4 H4B 108.9 . .
C3 C4 H4B 108.9 . .
H4A C4 H4B 107.7 . .
N1 C8 C7 113.4(3) . .
N1 C8 H8A 108.9 . .
C7 C8 H8A 108.9 . .
N1 C8 H8B 108.9 . .
C7 C8 H8B 108.9 . .
H8A C8 H8B 107.7 . .
C21 C22 C17 121.1(4) . .
C21 C22 H22 119.5 . .
C17 C22 H22 119.5 . .
N4 C6 C5 113.3(4) . .
N4 C6 H6A 108.9 . .
C5 C6 H6A 108.9 . .
N4 C6 H6B 108.9 . .
C5 C6 H6B 108.9 . .
H6A C6 H6B 107.7 . .
C2 C1 N1 113.9(3) . .
C2 C1 H1A 108.8 . .
N1 C1 H1A 108.8 . .
C2 C1 H1B 108.8 . .
N1 C1 H1B 108.8 . .
H1A C1 H1B 107.7 . .
C19 C20 C21 119.7(4) . .
C19 C20 H20 120.2 . .
C21 C20 H20 120.2 . .
C19 C18 C17 120.4(4) . .
C19 C18 H18 119.8 . .
C17 C18 H18 119.8 . .
C20 C19 C18 120.7(4) . .
C20 C19 H19 119.7 . .
C18 C19 H19 119.7 . .
C6 C5 N3 114.9(3) . .
C6 C5 H5A 108.5 . .
N3 C5 H5A 108.5 . .
C6 C5 H5B 108.5 . .
N3 C5 H5B 108.5 . .
H5A C5 H5B 107.5 . .
C20 C21 C22 120.2(4) . .
C20 C21 H21 119.9 . .
C22 C21 H21 119.9 . .

loop_
_geom_bond_atom_site_label_1
_geom_bond_atom_site_label_2
_geom_bond_distance
_geom_bond_site_symmetry_2
C14 C13 1.380(5) .
C14 C15 1.393(5) .
C14 Ag1 2.578(3) 2_645
C14 H14 0.9300 .
C13 C12 1.393(5) .
C13 Ag1 2.609(3) 2_645
C13 H13 0.9300 .
C12 C11 1.385(5) .
C12 H12 0.9300 .
C11 C10 1.392(5) .
C11 H11 0.9300 .
C10 C15 1.386(4) .
C10 C9 1.516(4) .
Ag1 N2 2.348(3) .
Ag1 N4 2.397(3) .
Ag1 N3 2.552(3) .
Ag1 C14 2.578(3) 2_655
Ag1 N1 2.586(3) .
Ag1 C13 2.609(3) 2_655
S2 O1 1.424(3) .
S2 O3 1.427(3) .
S2 O2 1.432(3) .
S2 C23 1.823(4) .
N1 C8 1.432(5) .
N1 C9 1.467(4) .
N1 C1 1.522(5) .
N2 C2 1.426(5) .
N2 C3 1.521(5) .
N2 H5 0.69(4) .
N3 C4 1.444(4) .
N3 C16 1.478(4) .
N3 C5 1.504(5) .
C3 C4 1.471(6) .
C3 H3A 0.9700 .
C3 H3B 0.9700 .
C17 C22 1.380(5) .
C17 C18 1.390(5) .
C17 C16 1.519(5) .
N4 C6 1.438(5) .
N4 C7 1.520(6) .
N4 H4 0.79(4) .
C16 H16A 0.9700 .
C16 H16B 0.9700 .
C23 F2 1.303(5) .
C23 F1 1.308(5) .
C23 F3 1.315(6) .
C7 C8 1.460(7) .
C7 H7A 0.9700 .
C7 H7B 0.9700 .
C15 H15 0.9300 .
C9 H9A 0.9700 .
C9 H9B 0.9700 .
C2 C1 1.474(6) .
C2 H2A 0.9700 .
C2 H2B 0.9700 .
C4 H4A 0.9700 .
C4 H4B 0.9700 .
C8 H8A 0.9700 .
C8 H8B 0.9700 .
C22 C21 1.380(6) .
C22 H22 0.9300 .
C6 C5 1.482(6) .
C6 H6A 0.9700 .
C6 H6B 0.9700 .
C1 H1A 0.9700 .
C1 H1B 0.9700 .
C20 C19 1.364(6) .
C20 C21 1.367(6) .
C20 H20 0.9300 .
C18 C19 1.382(6) .
C18 H18 0.9300 .
C19 H19 0.9300 .
C5 H5A 0.9700 .
C5 H5B 0.9700 .
C21 H21 0.9300 .
